data_7000867
loop_
_publ_author_name
'Ehrhart, J\'er\^ome'
'Planeix, Jean-Marc'
'Kyritsakas-Gruber, Nathalie'
'Hosseini, Mir Wais'

_publ_section_title
;
 Synthesis and structural studies of metallamacrotricycles based on a
 metacyclophane in 1,3-alternate conformation bearing four imidazolyl
 units
;
_journal_issue 14
_journal_name_full 'Dalton Transactions'
_journal_page_first 2552
_journal_page_last 2557
_journal_paper_doi 10.1039/b816053h
_journal_year 2009
_chemical_formula_moiety '2(C56 H64 Cl4 Co2 N8), 5(C H Cl3), 5(H2 O)'
_chemical_formula_sum 'C117 H143 Cl23 Co4 N16 O5'
_chemical_formula_weight 2904.54
_chemical_name_systematic
;
?
;
_space_group_IT_number 14
_symmetry_cell_setting monoclinic
_symmetry_space_group_name_Hall '-P 2yn'
_symmetry_space_group_name_H-M 'P 1 21/n 1'
_atom_sites_solution_hydrogens geom
_atom_sites_solution_primary direct
_atom_sites_solution_secondary difmap
_audit_creation_method SHELXL-97
_cell_angle_alpha 90.00
_cell_angle_beta 90.02(3)
_cell_angle_gamma 90.00
_cell_formula_units_Z 2
_cell_length_a 17.2495(7)
_cell_length_b 16.7771(7)
_cell_length_c 26.0051(9)
_cell_measurement_reflns_used 5398
_cell_measurement_temperature 173(2)
_cell_measurement_theta_max 21.83
_cell_measurement_theta_min 2.31
_cell_volume 7525.8(5)
_computing_cell_refinement 'Bruker SMART'
_computing_data_collection 'Bruker SMART'
_computing_data_reduction 'Bruker SAINT'
_computing_molecular_graphics 'Bruker SHELXTL'
_computing_publication_material 'Bruker SHELXTL'
_computing_structure_refinement 'SHELXL-97 (Sheldrick, 1997)'
_computing_structure_solution 'SHELXS-97 (Sheldrick, 1990)'
_diffrn_ambient_temperature 173(2)
_diffrn_measured_fraction_theta_full 0.978
_diffrn_measured_fraction_theta_max 0.978
_diffrn_measurement_device_type 'CCD area detector'
_diffrn_measurement_method 'phi and omega scans'
_diffrn_radiation_monochromator graphite
_diffrn_radiation_source 'fine-focus sealed tube'
_diffrn_radiation_type MoK\a
_diffrn_radiation_wavelength 0.71073
_diffrn_reflns_av_R_equivalents 0.0931
_diffrn_reflns_av_sigmaI/netI 0.2113
_diffrn_reflns_limit_h_max 18
_diffrn_reflns_limit_h_min -22
_diffrn_reflns_limit_k_max 21
_diffrn_reflns_limit_k_min -21
_diffrn_reflns_limit_l_max 33
_diffrn_reflns_limit_l_min -30
_diffrn_reflns_number 70441
_diffrn_reflns_theta_full 26.57
_diffrn_reflns_theta_max 26.57
_diffrn_reflns_theta_min 1.42
_exptl_absorpt_coefficient_mu 0.891
_exptl_absorpt_correction_T_max 0.9485
_exptl_absorpt_correction_T_min 0.9161
_exptl_absorpt_correction_type multi-scan
_exptl_absorpt_process_details sadabs
_exptl_crystal_colour blue
_exptl_crystal_density_diffrn 1.282
_exptl_crystal_density_meas ?
_exptl_crystal_density_method 'not measured'
_exptl_crystal_description prism
_exptl_crystal_F_000 2992
_exptl_crystal_size_max 0.10
_exptl_crystal_size_mid 0.08
_exptl_crystal_size_min 0.06
_refine_diff_density_max 1.611
_refine_diff_density_min -1.435
_refine_diff_density_rms 0.202
_refine_ls_extinction_method none
_refine_ls_goodness_of_fit_ref 1.184
_refine_ls_hydrogen_treatment constr
_refine_ls_matrix_type full
_refine_ls_number_parameters 734
_refine_ls_number_reflns 15298
_refine_ls_number_restraints 9
_refine_ls_restrained_S_all 1.184
_refine_ls_R_factor_all 0.2699
_refine_ls_R_factor_gt 0.1487
_refine_ls_shift/su_max 0.026
_refine_ls_shift/su_mean 0.012
_refine_ls_structure_factor_coef Fsqd
_refine_ls_weighting_details 'calc w=1/[\s^2^(Fo^2^)+(0.2000P)^2^+0.8215P] where P=(Fo^2^+2Fc^2^)/3'
_refine_ls_weighting_scheme calc
_refine_ls_wR_factor_gt 0.3953
_refine_ls_wR_factor_ref 0.4410
_reflns_number_gt 5570
_reflns_number_total 15298
_reflns_threshold_expression >2sigma(I)
_cod_data_source_file b816053h.txt
_cod_data_source_block 4-CoCl2
_cod_depositor_comments
;
The following automatic conversions were performed:
'_symmetry_cell_setting' value 'Monoclinic' changed to 'monoclinic'
according to '/home/saulius/struct/CIF-dictionaries/cif_core.dic'
dictionary named 'cif_core.dic' version 2.4.1 from 2010-06-29.

Automatic conversion script
Id: cif_fix_enum 1527 2010-12-29 10:47:43Z saulius 

The following automatic conversions were performed:

'_exptl_crystal_density_meas' value 'none' was changed to '?' - the
value is perceived as not measured.

Automatic conversion script
Id: cif_fix_values 3008 2015-01-20 13:52:24Z robertas 
;
_cod_original_sg_symbol_H-M P2(1)/n
_cod_database_code 7000867

loop_
_symmetry_equiv_pos_as_xyz
'x, y, z'
'-x+1/2, y+1/2, -z+1/2'
'-x, -y, -z'
'x-1/2, -y-1/2, z-1/2'

loop_
_atom_site_label
_atom_site_type_symbol
_atom_site_fract_x
_atom_site_fract_y
_atom_site_fract_z
_atom_site_U_iso_or_equiv
_atom_site_adp_type
_atom_site_occupancy
_atom_site_symmetry_multiplicity
_atom_site_calc_flag
_atom_site_refinement_flags
_atom_site_disorder_assembly
_atom_site_disorder_group
Co1 Co 0.82154(9) 0.08551(10) 0.77002(7) 0.0576(5) Uani 1 1 d . . .
Cl1 Cl 0.89528(14) 0.00238(17) 0.71789(17) 0.0820(13) Uani 1 1 d . . .
Cl2 Cl 0.81574(14) 0.10127(16) 0.85987(8) 0.0442(6) Uani 1 1 d . . .
Co2 Co 0.67235(9) 0.15424(9) 0.24635(6) 0.0518(5) Uani 1 1 d . . .
Cl3 Cl 0.60477(14) 0.06203(16) 0.29565(14) 0.0642(10) Uani 1 1 d . . .
Cl4 Cl 0.67964(14) 0.18552(18) 0.15948(9) 0.0545(8) Uani 1 1 d . . .
C1 C 0.8169(6) 0.3115(5) 0.5396(4) 0.039(2) Uani 1 1 d . . .
C2 C 0.8482(6) 0.3304(5) 0.5889(4) 0.038(2) Uani 1 1 d . . .
C3 C 0.9146(6) 0.2925(6) 0.6057(4) 0.041(2) Uani 1 1 d . . .
C4 C 0.9494(7) 0.2300(6) 0.5758(4) 0.048(3) Uani 1 1 d . . .
C5 C 0.9180(6) 0.2096(5) 0.5290(4) 0.037(2) Uani 1 1 d . . .
C6 C 0.8551(6) 0.2551(6) 0.5092(4) 0.042(2) Uani 1 1 d . . .
C7 C 0.8075(7) 0.3928(7) 0.6224(4) 0.060(3) Uani 1 1 d . . .
H7A H 0.8101 0.3764 0.6585 0.091 Uiso 1 1 calc R . .
H7B H 0.7532 0.3974 0.6119 0.091 Uiso 1 1 calc R . .
H7C H 0.8333 0.4444 0.6182 0.091 Uiso 1 1 calc R . .
C8 C 0.9504(7) 0.3172(6) 0.6562(4) 0.051(3) Uani 1 1 d . . .
H8A H 1.0070 0.3074 0.6542 0.061 Uiso 1 1 calc R . .
H8B H 0.9429 0.3754 0.6604 0.061 Uiso 1 1 calc R . .
N1 N 0.9221(5) 0.2794(5) 0.7003(3) 0.044(2) Uani 1 1 d . . .
C9 C 0.8851(7) 0.2070(7) 0.7017(4) 0.052(3) Uani 1 1 d . . .
H9 H 0.8744 0.1755 0.6722 0.063 Uiso 1 1 calc R . .
N2 N 0.8661(6) 0.1865(5) 0.7498(3) 0.051(2) Uani 1 1 d . . .
C10 C 0.8965(7) 0.2485(7) 0.7798(4) 0.053(3) Uani 1 1 d . . .
H10 H 0.8952 0.2504 0.8163 0.063 Uiso 1 1 calc R . .
C11 C 0.9277(7) 0.3048(6) 0.7495(4) 0.047(3) Uani 1 1 d . . .
H11 H 0.9498 0.3538 0.7606 0.057 Uiso 1 1 calc R . .
C12 C 1.0168(7) 0.1875(8) 0.5984(5) 0.060(3) Uani 1 1 d . . .
H12A H 1.0000 0.1356 0.6116 0.089 Uiso 1 1 calc R . .
H12B H 1.0384 0.2192 0.6267 0.089 Uiso 1 1 calc R . .
H12C H 1.0565 0.1797 0.5720 0.089 Uiso 1 1 calc R . .
C13 C 0.8293(7) 0.2414(7) 0.4536(4) 0.052(3) Uani 1 1 d . . .
H13A H 0.7890 0.2003 0.4527 0.078 Uiso 1 1 calc R . .
H13B H 0.8738 0.2240 0.4330 0.078 Uiso 1 1 calc R . .
H13C H 0.8087 0.2912 0.4394 0.078 Uiso 1 1 calc R . .
C14 C 0.9579(6) 0.1458(6) 0.4971(4) 0.047(2) Uani 1 1 d . . .
H14A H 0.9922 0.1733 0.4723 0.056 Uiso 1 1 calc R . .
H14B H 0.9918 0.1152 0.5206 0.056 Uiso 1 1 calc R . .
C15 C 0.9100(6) 0.0862(5) 0.4671(4) 0.040(2) Uani 1 1 d . . .
C16 C 0.9249(6) 0.0707(6) 0.4162(4) 0.039(2) Uani 1 1 d . . .
C17 C 0.8853(6) 0.0099(6) 0.3879(4) 0.045(2) Uani 1 1 d . . .
C18 C 0.8266(6) -0.0298(6) 0.4140(4) 0.048(3) Uani 1 1 d . . .
C19 C 0.8102(6) -0.0156(5) 0.4654(4) 0.042(2) Uani 1 1 d . . .
C20 C 0.8550(6) 0.0384(5) 0.4939(4) 0.039(2) Uani 1 1 d . . .
C21 C 0.9874(7) 0.1202(8) 0.3865(4) 0.060(3) Uani 1 1 d . . .
H21A H 0.9874 0.1752 0.3991 0.089 Uiso 1 1 calc R . .
H21B H 0.9753 0.1198 0.3496 0.089 Uiso 1 1 calc R . .
H21C H 1.0386 0.0964 0.3920 0.089 Uiso 1 1 calc R . .
C22 C 0.9088(7) -0.0076(6) 0.3356(4) 0.051(3) Uani 1 1 d . . .
H22A H 0.8969 -0.0641 0.3280 0.062 Uiso 1 1 calc R . .
H22B H 0.9656 -0.0006 0.3327 0.062 Uiso 1 1 calc R . .
N3 N 0.8704(5) 0.0431(5) 0.2969(3) 0.048(2) Uani 1 1 d . . .
C23 C 0.7949(7) 0.0688(7) 0.2980(4) 0.053(3) Uani 1 1 d . . .
H23 H 0.7606 0.0585 0.3258 0.064 Uiso 1 1 calc R . .
N4 N 0.7750(5) 0.1089(6) 0.2570(3) 0.049(2) Uani 1 1 d . . .
C24 C 0.8400(8) 0.1070(8) 0.2260(5) 0.071(4) Uani 1 1 d . . .
H24 H 0.8435 0.1290 0.1924 0.085 Uiso 1 1 calc R . .
C25 C 0.8968(6) 0.0696(7) 0.2506(5) 0.052(3) Uani 1 1 d . . .
H25 H 0.9480 0.0623 0.2379 0.062 Uiso 1 1 calc R . .
C26 C 0.7821(8) -0.0937(7) 0.3841(4) 0.058(3) Uani 1 1 d . . .
H26A H 0.7263 -0.0870 0.3900 0.088 Uiso 1 1 calc R . .
H26B H 0.7982 -0.1467 0.3960 0.088 Uiso 1 1 calc R . .
H26C H 0.7932 -0.0884 0.3473 0.088 Uiso 1 1 calc R . .
C27 C 0.8486(7) 0.0452(7) 0.5514(4) 0.053(3) Uani 1 1 d . . .
H27A H 0.8981 0.0639 0.5655 0.079 Uiso 1 1 calc R . .
H27B H 0.8361 -0.0071 0.5660 0.079 Uiso 1 1 calc R . .
H27C H 0.8076 0.0832 0.5601 0.079 Uiso 1 1 calc R . .
C28 C 0.7481(6) -0.0656(6) 0.4943(4) 0.046(2) Uani 1 1 d . . .
H28A H 0.7208 -0.0984 0.4683 0.056 Uiso 1 1 calc R . .
H28B H 0.7760 -0.1028 0.5173 0.056 Uiso 1 1 calc R . .
C29 C 0.6869(6) -0.0245(6) 0.5262(4) 0.038(2) Uani 1 1 d . . .
C30 C 0.6728(6) -0.0513(5) 0.5762(4) 0.041(2) Uani 1 1 d . . .
C31 C 0.6123(6) -0.0138(6) 0.6055(4) 0.043(2) Uani 1 1 d . . .
C32 C 0.5717(6) 0.0513(6) 0.5860(4) 0.044(2) Uani 1 1 d . . .
C33 C 0.5857(5) 0.0782(5) 0.5364(4) 0.037(2) Uani 1 1 d . . .
C34 C 0.6411(6) 0.0394(5) 0.5051(4) 0.039(2) Uani 1 1 d . . .
C35 C 0.7162(7) -0.1219(7) 0.5983(4) 0.055(3) Uani 1 1 d . . .
H35A H 0.7038 -0.1274 0.6349 0.083 Uiso 1 1 calc R . .
H35B H 0.7721 -0.1136 0.5942 0.083 Uiso 1 1 calc R . .
H35C H 0.7008 -0.1705 0.5800 0.083 Uiso 1 1 calc R . .
C36 C 0.5922(7) -0.0466(6) 0.6569(4) 0.045(2) Uani 1 1 d . . .
H36A H 0.5351 -0.0449 0.6611 0.054 Uiso 1 1 calc R . .
H36B H 0.6081 -0.1033 0.6582 0.054 Uiso 1 1 calc R . .
N5 N 0.6278(5) -0.0048(5) 0.7003(3) 0.042(2) Uani 1 1 d . . .
C37 C 0.7014(6) 0.0095(6) 0.7063(4) 0.048(3) Uani 1 1 d . . .
H37 H 0.7387 -0.0038 0.6808 0.057 Uiso 1 1 calc R . .
N6 N 0.7208(5) 0.0437(6) 0.7502(3) 0.053(2) Uani 1 1 d . . .
C38 C 0.6489(7) 0.0466(7) 0.7785(5) 0.059(3) Uani 1 1 d . . .
H38 H 0.6414 0.0649 0.8127 0.071 Uiso 1 1 calc R . .
C39 C 0.5940(7) 0.0177(7) 0.7460(5) 0.056(3) Uani 1 1 d . . .
H39 H 0.5403 0.0136 0.7536 0.068 Uiso 1 1 calc R . .
C40 C 0.5097(7) 0.0940(8) 0.6191(5) 0.063(3) Uani 1 1 d . . .
H40A H 0.5292 0.1465 0.6295 0.094 Uiso 1 1 calc R . .
H40B H 0.4987 0.0621 0.6498 0.094 Uiso 1 1 calc R . .
H40C H 0.4621 0.1006 0.5990 0.094 Uiso 1 1 calc R . .
C41 C 0.6508(7) 0.0618(6) 0.4498(4) 0.053(3) Uani 1 1 d . . .
H41A H 0.6013 0.0551 0.4318 0.080 Uiso 1 1 calc R . .
H41B H 0.6900 0.0275 0.4339 0.080 Uiso 1 1 calc R . .
H41C H 0.6673 0.1176 0.4474 0.080 Uiso 1 1 calc R . .
C42 C 0.5354(6) 0.1459(6) 0.5145(4) 0.046(2) Uani 1 1 d . . .
H42A H 0.5014 0.1654 0.5425 0.055 Uiso 1 1 calc R . .
H42B H 0.5015 0.1230 0.4876 0.055 Uiso 1 1 calc R . .
C43 C 0.5781(6) 0.2194(5) 0.4909(4) 0.038(2) Uani 1 1 d . . .
C44 C 0.5469(6) 0.2537(6) 0.4464(4) 0.048(3) Uani 1 1 d . . .
C45 C 0.5818(6) 0.3232(6) 0.4253(4) 0.046(2) Uani 1 1 d . . .
C46 C 0.6513(6) 0.3527(5) 0.4475(4) 0.039(2) Uani 1 1 d . . .
C47 C 0.6827(6) 0.3196(6) 0.4913(4) 0.045(2) Uani 1 1 d . . .
C48 C 0.6421(6) 0.2551(5) 0.5162(4) 0.039(2) Uani 1 1 d . . .
C49 C 0.4788(9) 0.2209(8) 0.4216(6) 0.077(4) Uani 1 1 d . . .
H49A H 0.4659 0.2530 0.3913 0.115 Uiso 1 1 calc R . .
H49B H 0.4351 0.2215 0.4457 0.115 Uiso 1 1 calc R . .
H49C H 0.4894 0.1659 0.4109 0.115 Uiso 1 1 calc R . .
C50 C 0.5439(7) 0.3649(6) 0.3799(4) 0.053(3) Uani 1 1 d . . .
H50A H 0.4869 0.3592 0.3823 0.063 Uiso 1 1 calc R . .
H50B H 0.5564 0.4225 0.3810 0.063 Uiso 1 1 calc R . .
N7 N 0.5711(5) 0.3309(5) 0.3307(3) 0.048(2) Uani 1 1 d . . .
C51 C 0.6086(7) 0.2615(6) 0.3226(4) 0.050(3) Uani 1 1 d . . .
H51 H 0.6244 0.2264 0.3493 0.060 Uiso 1 1 calc R . .
N8 N 0.6207(7) 0.2483(5) 0.2744(4) 0.059(3) Uani 1 1 d . . .
C52 C 0.5865(7) 0.3114(7) 0.2484(5) 0.057(3) Uani 1 1 d . . .
H52 H 0.5854 0.3178 0.2122 0.068 Uiso 1 1 calc R . .
C53 C 0.5542(7) 0.3635(6) 0.2838(4) 0.054(3) Uani 1 1 d . . .
H53 H 0.5265 0.4113 0.2769 0.065 Uiso 1 1 calc R . .
C54 C 0.6923(7) 0.4238(7) 0.4210(5) 0.060(3) Uani 1 1 d . . .
H54A H 0.6986 0.4674 0.4457 0.090 Uiso 1 1 calc R . .
H54B H 0.6609 0.4421 0.3919 0.090 Uiso 1 1 calc R . .
H54C H 0.7434 0.4068 0.4086 0.090 Uiso 1 1 calc R . .
C55 C 0.6674(7) 0.2278(7) 0.5684(4) 0.052(3) Uani 1 1 d . . .
H55A H 0.7097 0.1892 0.5649 0.077 Uiso 1 1 calc R . .
H55B H 0.6236 0.2027 0.5862 0.077 Uiso 1 1 calc R . .
H55C H 0.6854 0.2737 0.5884 0.077 Uiso 1 1 calc R . .
C56 C 0.7487(6) 0.3608(6) 0.5182(5) 0.049(3) Uani 1 1 d . . .
H56A H 0.7263 0.3913 0.5473 0.059 Uiso 1 1 calc R . .
H56B H 0.7705 0.4002 0.4939 0.059 Uiso 1 1 calc R . .
C57 C 0.7082(18) 0.171(2) 0.9664(12) 0.087 Uani 0.50 1 d P . .
H57 H 0.7272 0.1716 0.9301 0.104 Uiso 0.50 1 calc PR . .
Cl5 Cl 0.6803(5) 0.0703(5) 0.9844(3) 0.087 Uani 0.50 1 d P . .
Cl6 Cl 0.6349(6) 0.2345(5) 0.9732(8) 0.175(7) Uani 0.50 1 d P . .
Cl7 Cl 0.7888(5) 0.2075(5) 1.0122(3) 0.087 Uani 0.50 1 d P . .
C58 C 0.5107(15) 0.9611(13) 0.0810(8) 0.128 Uani 0.50 1 d PD . .
H58 H 0.4662 0.9921 0.0667 0.154 Uiso 0.50 1 calc PR . .
Cl8 Cl 0.5784(8) 1.0240(8) 0.1086(5) 0.136(4) Uani 0.50 1 d PD . .
Cl9 Cl 0.5576(6) 0.9085(4) 0.0328(4) 0.104(3) Uani 0.50 1 d PD . .
Cl10 Cl 0.4796(9) 0.8951(10) 0.1277(5) 0.173(6) Uani 0.50 1 d PD . .
C59 C 0.6591(8) 0.8637(8) 0.2247(5) 0.085(4) Uiso 1 1 d D . .
H59 H 0.6163 0.9020 0.2170 0.101 Uiso 1 1 calc R . .
Cl11 Cl 0.7449(3) 0.9164(3) 0.21958(19) 0.1036(14) Uiso 1 1 d D . .
Cl12 Cl 0.6433(4) 0.8284(4) 0.2857(2) 0.1287(18) Uiso 1 1 d D . .
Cl13 Cl 0.6529(3) 0.7881(3) 0.1790(2) 0.1163(16) Uiso 1 1 d D . .
C61 C 0.1267(8) 0.2062(9) 0.2534(5) 0.032(4) Uiso 0.50 1 d PD . .
H61 H 0.1277 0.1468 0.2498 0.039 Uiso 0.50 1 calc PR . .
Cl14 Cl 0.1781(5) 0.2541(5) 0.2041(3) 0.094(2) Uiso 0.50 1 d PD . .
Cl15 Cl 0.0342(4) 0.2432(4) 0.2534(3) 0.0789(19) Uiso 0.50 1 d PD . .
Cl16 Cl 0.1706(4) 0.2390(4) 0.3119(3) 0.0768(18) Uiso 0.50 1 d PD . .
O1 O 0.9340(8) 0.9541(8) 0.9109(5) 0.113(4) Uiso 1 1 d . . .
O2 O 0.0514(12) 0.8247(12) 0.9037(8) 0.178(7) Uiso 1 1 d . . .
O3 O 0.5559(13) 0.5609(13) 0.4813(9) 0.091(6) Uiso 0.50 1 d P . .

loop_
_atom_site_aniso_label
_atom_site_aniso_U_11
_atom_site_aniso_U_22
_atom_site_aniso_U_33
_atom_site_aniso_U_23
_atom_site_aniso_U_13
_atom_site_aniso_U_12
Co1 0.0445(9) 0.0646(10) 0.0636(10) -0.0172(8) -0.0046(7) -0.0130(7)
Cl1 0.0215(11) 0.0545(16) 0.170(4) -0.071(2) 0.0219(16) -0.0082(11)
Cl2 0.0449(13) 0.0661(15) 0.0217(10) -0.0141(10) 0.0037(9) -0.0312(11)
Co2 0.0413(8) 0.0534(9) 0.0607(10) 0.0224(7) -0.0024(7) 0.0014(6)
Cl3 0.0269(12) 0.0469(14) 0.119(3) 0.0482(16) 0.0263(14) 0.0063(10)
Cl4 0.0362(12) 0.0895(19) 0.0379(13) 0.0471(13) 0.0065(10) 0.0222(12)
C1 0.042(5) 0.032(5) 0.043(5) -0.004(4) -0.011(4) -0.003(4)
C2 0.044(5) 0.034(5) 0.036(5) -0.001(4) 0.004(4) 0.002(4)
C3 0.039(5) 0.049(5) 0.034(5) -0.001(4) -0.002(4) 0.002(4)
C4 0.059(7) 0.036(5) 0.048(6) -0.004(4) -0.017(5) -0.001(5)
C5 0.037(5) 0.042(5) 0.034(5) 0.001(4) 0.002(4) -0.002(4)
C6 0.056(6) 0.043(5) 0.029(5) 0.000(4) -0.012(4) -0.003(5)
C7 0.069(8) 0.053(6) 0.059(7) -0.023(5) -0.023(6) 0.006(6)
C8 0.070(7) 0.036(5) 0.046(6) -0.007(5) -0.015(5) 0.005(5)
N1 0.046(5) 0.040(4) 0.044(5) -0.005(4) -0.013(4) 0.000(4)
C9 0.070(8) 0.055(6) 0.031(6) -0.007(5) -0.017(5) 0.001(5)
N2 0.063(6) 0.046(5) 0.045(5) -0.007(4) -0.009(4) 0.005(4)
C10 0.060(7) 0.068(7) 0.030(5) -0.009(5) -0.005(5) 0.001(6)
C11 0.063(7) 0.042(5) 0.037(6) -0.013(5) -0.006(5) 0.012(5)
C12 0.046(6) 0.073(8) 0.059(7) -0.025(6) -0.017(5) 0.014(6)
C13 0.053(6) 0.064(7) 0.038(6) -0.009(5) -0.015(5) 0.013(5)
C14 0.040(6) 0.046(6) 0.054(6) -0.011(5) -0.009(5) -0.003(4)
C15 0.039(5) 0.039(5) 0.041(6) -0.005(4) 0.000(4) 0.002(4)
C16 0.036(5) 0.044(5) 0.036(5) -0.008(4) -0.008(4) 0.003(4)
C17 0.051(6) 0.045(5) 0.039(6) -0.003(4) -0.010(5) 0.013(5)
C18 0.046(6) 0.036(5) 0.061(7) -0.009(5) -0.016(5) 0.010(4)
C19 0.053(6) 0.033(5) 0.040(6) -0.007(4) -0.010(5) 0.007(4)
C20 0.044(5) 0.037(5) 0.035(5) -0.006(4) -0.011(4) 0.006(4)
C21 0.044(6) 0.080(8) 0.055(7) -0.011(6) 0.009(5) -0.001(6)
C22 0.055(7) 0.051(6) 0.048(6) -0.020(5) -0.007(5) 0.012(5)
N3 0.042(5) 0.056(5) 0.046(5) -0.009(4) -0.001(4) 0.013(4)
C23 0.051(6) 0.061(7) 0.048(7) 0.002(5) 0.012(5) 0.009(5)
N4 0.048(5) 0.065(5) 0.033(4) 0.007(4) 0.004(4) 0.009(4)
C24 0.080(9) 0.072(8) 0.060(8) 0.018(7) 0.009(7) 0.004(7)
C25 0.037(5) 0.062(7) 0.057(7) 0.017(6) 0.019(5) 0.010(5)
C26 0.075(8) 0.058(7) 0.042(6) -0.027(5) -0.005(6) 0.006(6)
C27 0.043(6) 0.057(7) 0.059(7) 0.003(5) -0.004(5) -0.006(5)
C28 0.048(6) 0.039(5) 0.052(6) -0.005(5) -0.003(5) -0.005(5)
C29 0.042(5) 0.041(5) 0.032(5) -0.011(4) -0.010(4) -0.002(4)
C30 0.050(6) 0.026(4) 0.048(6) 0.003(4) -0.007(5) -0.006(4)
C31 0.043(6) 0.042(5) 0.042(6) 0.007(4) -0.007(5) -0.016(4)
C32 0.038(5) 0.046(6) 0.048(6) 0.001(5) -0.007(5) -0.002(4)
C33 0.033(5) 0.043(5) 0.036(5) 0.007(4) -0.003(4) -0.005(4)
C34 0.039(5) 0.038(5) 0.040(5) -0.001(4) -0.014(4) -0.003(4)
C35 0.058(7) 0.056(6) 0.052(6) 0.004(5) -0.018(5) 0.000(5)
C36 0.055(6) 0.047(6) 0.034(5) 0.007(4) -0.001(5) -0.001(5)
N5 0.048(5) 0.051(5) 0.026(4) 0.005(3) -0.001(4) -0.015(4)
C37 0.045(6) 0.062(6) 0.037(6) -0.006(5) -0.009(5) -0.008(5)
N6 0.049(5) 0.070(6) 0.040(5) 0.003(4) 0.006(4) -0.008(4)
C38 0.060(7) 0.058(7) 0.060(7) -0.001(6) 0.002(6) -0.010(6)
C39 0.046(6) 0.053(6) 0.070(8) -0.004(6) 0.007(6) -0.012(5)
C40 0.042(6) 0.085(9) 0.060(7) 0.006(6) 0.001(6) -0.001(6)
C41 0.061(7) 0.045(6) 0.054(7) 0.004(5) -0.002(6) 0.004(5)
C42 0.031(5) 0.059(6) 0.048(6) 0.001(5) -0.004(4) -0.004(4)
C43 0.045(5) 0.027(4) 0.041(5) 0.000(4) -0.007(4) 0.007(4)
C44 0.052(6) 0.051(6) 0.040(6) -0.003(5) -0.015(5) 0.005(5)
C45 0.048(6) 0.042(5) 0.049(6) 0.003(5) -0.006(5) 0.009(4)
C46 0.039(5) 0.034(5) 0.043(5) -0.002(4) -0.007(4) 0.005(4)
C47 0.044(6) 0.033(5) 0.058(6) -0.005(4) -0.002(5) 0.007(4)
C48 0.034(5) 0.035(5) 0.049(6) -0.004(4) 0.006(4) 0.007(4)
C49 0.079(9) 0.065(8) 0.086(10) 0.024(7) -0.044(8) -0.013(7)
C50 0.054(6) 0.041(5) 0.063(7) 0.003(5) -0.018(6) -0.004(5)
N7 0.043(5) 0.052(5) 0.049(5) 0.003(4) -0.022(4) 0.001(4)
C51 0.076(8) 0.045(6) 0.029(6) 0.012(4) -0.018(5) 0.011(5)
N8 0.083(7) 0.043(5) 0.052(6) 0.016(4) -0.021(5) -0.009(5)
C52 0.068(8) 0.052(6) 0.050(7) 0.017(5) -0.014(6) 0.006(6)
C53 0.058(7) 0.043(6) 0.061(7) 0.024(5) -0.021(6) -0.007(5)
C54 0.055(7) 0.052(6) 0.073(8) 0.014(6) -0.009(6) 0.003(5)
C55 0.048(6) 0.057(6) 0.050(6) 0.004(5) 0.002(5) 0.002(5)
C56 0.045(6) 0.032(5) 0.071(7) -0.002(5) -0.013(5) 0.004(4)
C57 0.076 0.114 0.070 0.000 0.015 0.031
Cl5 0.076 0.114 0.070 0.000 0.015 0.031
Cl6 0.072(5) 0.050(4) 0.40(2) 0.007(8) 0.054(9) 0.011(4)
Cl7 0.076 0.114 0.070 0.000 0.015 0.031
C58 0.131 0.129 0.124 0.000 0.008 0.024
Cl8 0.142(10) 0.143(9) 0.124(8) -0.050(7) -0.004(7) 0.048(8)
Cl9 0.122(7) 0.056(4) 0.133(7) -0.009(4) 0.083(6) 0.017(4)
Cl10 0.164(12) 0.226(15) 0.129(9) 0.070(10) 0.079(9) 0.057(11)

loop_
_atom_type_symbol
_atom_type_description
_atom_type_scat_dispersion_real
_atom_type_scat_dispersion_imag
_atom_type_scat_source
C C 0.0033 0.0016 'International Tables Vol C Tables 4.2.6.8 and 6.1.1.4'
H H 0.0000 0.0000 'International Tables Vol C Tables 4.2.6.8 and 6.1.1.4'
N N 0.0061 0.0033 'International Tables Vol C Tables 4.2.6.8 and 6.1.1.4'
O O 0.0106 0.0060 'International Tables Vol C Tables 4.2.6.8 and 6.1.1.4'
Cl Cl 0.1484 0.1585 'International Tables Vol C Tables 4.2.6.8 and 6.1.1.4'
Co Co 0.3494 0.9721 'International Tables Vol C Tables 4.2.6.8 and 6.1.1.4'

loop_
_geom_angle_atom_site_label_1
_geom_angle_atom_site_label_2
_geom_angle_atom_site_label_3
_geom_angle
_geom_angle_site_symmetry_1
_geom_angle_site_symmetry_3
_geom_angle_publ_flag
N2 Co1 N6 126.8(4) . . ?
N2 Co1 Cl1 98.6(3) . . ?
N6 Co1 Cl1 96.8(3) . . ?
N2 Co1 Cl2 100.9(3) . . ?
N6 Co1 Cl2 105.4(3) . . ?
Cl1 Co1 Cl2 132.05(15) . . ?
N4 Co2 N8 132.7(4) . . ?
N4 Co2 Cl4 100.2(3) . . ?
N8 Co2 Cl4 101.9(3) . . ?
N4 Co2 Cl3 96.8(3) . . ?
N8 Co2 Cl3 95.9(3) . . ?
Cl4 Co2 Cl3 135.60(15) . . ?
C6 C1 C2 118.7(9) . . ?
C6 C1 C56 121.2(8) . . ?
C2 C1 C56 119.6(9) . . ?
C3 C2 C1 119.7(9) . . ?
C3 C2 C7 121.0(9) . . ?
C1 C2 C7 119.3(9) . . ?
C2 C3 C4 120.7(9) . . ?
C2 C3 C8 119.2(9) . . ?
C4 C3 C8 120.1(9) . . ?
C5 C4 C3 119.7(9) . . ?
C5 C4 C12 122.7(10) . . ?
C3 C4 C12 117.5(9) . . ?
C4 C5 C6 119.2(9) . . ?
C4 C5 C14 118.7(9) . . ?
C6 C5 C14 121.7(8) . . ?
C1 C6 C5 121.1(8) . . ?
C1 C6 C13 119.9(9) . . ?
C5 C6 C13 118.9(9) . . ?
C2 C7 H7A 109.5 . . ?
C2 C7 H7B 109.5 . . ?
H7A C7 H7B 109.5 . . ?
C2 C7 H7C 109.5 . . ?
H7A C7 H7C 109.5 . . ?
H7B C7 H7C 109.5 . . ?
N1 C8 C3 116.5(9) . . ?
N1 C8 H8A 108.2 . . ?
C3 C8 H8A 108.1 . . ?
N1 C8 H8B 108.2 . . ?
C3 C8 H8B 108.2 . . ?
H8A C8 H8B 107.3 . . ?
C11 N1 C9 106.8(9) . . ?
C11 N1 C8 127.4(9) . . ?
C9 N1 C8 125.7(8) . . ?
N2 C9 N1 111.4(9) . . ?
N2 C9 H9 124.3 . . ?
N1 C9 H9 124.3 . . ?
C9 N2 C10 103.7(9) . . ?
C9 N2 Co1 125.3(7) . . ?
C10 N2 Co1 130.3(7) . . ?
C11 C10 N2 110.2(9) . . ?
C11 C10 H10 124.9 . . ?
N2 C10 H10 124.9 . . ?
C10 C11 N1 107.8(9) . . ?
C10 C11 H11 126.1 . . ?
N1 C11 H11 126.1 . . ?
C4 C12 H12A 109.5 . . ?
C4 C12 H12B 109.5 . . ?
H12A C12 H12B 109.5 . . ?
C4 C12 H12C 109.5 . . ?
H12A C12 H12C 109.5 . . ?
H12B C12 H12C 109.5 . . ?
C6 C13 H13A 109.5 . . ?
C6 C13 H13B 109.4 . . ?
H13A C13 H13B 109.5 . . ?
C6 C13 H13C 109.5 . . ?
H13A C13 H13C 109.5 . . ?
H13B C13 H13C 109.5 . . ?
C15 C14 C5 120.0(9) . . ?
C15 C14 H14A 107.3 . . ?
C5 C14 H14A 107.3 . . ?
C15 C14 H14B 107.3 . . ?
C5 C14 H14B 107.3 . . ?
H14A C14 H14B 106.9 . . ?
C16 C15 C20 119.3(9) . . ?
C16 C15 C14 121.4(9) . . ?
C20 C15 C14 118.9(9) . . ?
C15 C16 C17 122.8(10) . . ?
C15 C16 C21 120.3(9) . . ?
C17 C16 C21 116.9(9) . . ?
C18 C17 C16 116.0(9) . . ?
C18 C17 C22 124.4(10) . . ?
C16 C17 C22 119.6(10) . . ?
C19 C18 C17 122.5(9) . . ?
C19 C18 C26 120.4(10) . . ?
C17 C18 C26 117.0(10) . . ?
C18 C19 C20 120.6(10) . . ?
C18 C19 C28 120.9(9) . . ?
C20 C19 C28 118.1(9) . . ?
C19 C20 C15 118.2(9) . . ?
C19 C20 C27 122.3(9) . . ?
C15 C20 C27 119.5(8) . . ?
C16 C21 H21A 109.5 . . ?
C16 C21 H21B 109.5 . . ?
H21A C21 H21B 109.5 . . ?
C16 C21 H21C 109.5 . . ?
H21A C21 H21C 109.5 . . ?
H21B C21 H21C 109.5 . . ?
C17 C22 N3 113.5(8) . . ?
C17 C22 H22A 108.9 . . ?
N3 C22 H22A 108.9 . . ?
C17 C22 H22B 108.9 . . ?
N3 C22 H22B 108.9 . . ?
H22A C22 H22B 107.7 . . ?
C25 N3 C23 103.6(9) . . ?
C25 N3 C22 129.8(9) . . ?
C23 N3 C22 126.3(10) . . ?
N4 C23 N3 113.1(10) . . ?
N4 C23 H23 123.4 . . ?
N3 C23 H23 123.4 . . ?
C23 N4 C24 104.5(10) . . ?
C23 N4 Co2 123.8(8) . . ?
C24 N4 Co2 131.6(8) . . ?
C25 C24 N4 109.2(11) . . ?
C25 C24 H24 125.4 . . ?
N4 C24 H24 125.4 . . ?
C24 C25 N3 109.4(10) . . ?
C24 C25 H25 125.3 . . ?
N3 C25 H25 125.3 . . ?
C18 C26 H26A 109.5 . . ?
C18 C26 H26B 109.5 . . ?
H26A C26 H26B 109.5 . . ?
C18 C26 H26C 109.5 . . ?
H26A C26 H26C 109.5 . . ?
H26B C26 H26C 109.5 . . ?
C20 C27 H27A 109.5 . . ?
C20 C27 H27B 109.5 . . ?
H27A C27 H27B 109.5 . . ?
C20 C27 H27C 109.5 . . ?
H27A C27 H27C 109.5 . . ?
H27B C27 H27C 109.5 . . ?
C29 C28 C19 120.1(8) . . ?
C29 C28 H28A 107.3 . . ?
C19 C28 H28A 107.3 . . ?
C29 C28 H28B 107.3 . . ?
C19 C28 H28B 107.3 . . ?
H28A C28 H28B 106.9 . . ?
C30 C29 C34 119.9(9) . . ?
C30 C29 C28 119.1(9) . . ?
C34 C29 C28 120.9(9) . . ?
C29 C30 C31 118.6(9) . . ?
C29 C30 C35 121.2(10) . . ?
C31 C30 C35 120.0(9) . . ?
C32 C31 C30 121.0(9) . . ?
C32 C31 C36 120.0(10) . . ?
C30 C31 C36 119.0(9) . . ?
C33 C32 C31 120.4(10) . . ?
C33 C32 C40 119.1(9) . . ?
C31 C32 C40 120.5(10) . . ?
C32 C33 C34 120.2(9) . . ?
C32 C33 C42 119.1(9) . . ?
C34 C33 C42 120.5(8) . . ?
C33 C34 C29 119.6(9) . . ?
C33 C34 C41 120.8(9) . . ?
C29 C34 C41 119.6(9) . . ?
C30 C35 H35A 109.5 . . ?
C30 C35 H35B 109.5 . . ?
H35A C35 H35B 109.5 . . ?
C30 C35 H35C 109.5 . . ?
H35A C35 H35C 109.5 . . ?
H35B C35 H35C 109.5 . . ?
N5 C36 C31 114.6(8) . . ?
N5 C36 H36A 108.6 . . ?
C31 C36 H36A 108.6 . . ?
N5 C36 H36B 108.6 . . ?
C31 C36 H36B 108.6 . . ?
H36A C36 H36B 107.6 . . ?
C37 N5 C39 105.0(9) . . ?
C37 N5 C36 126.2(9) . . ?
C39 N5 C36 128.2(9) . . ?
N5 C37 N6 115.6(10) . . ?
N5 C37 H37 122.2 . . ?
N6 C37 H37 122.2 . . ?
C37 N6 C38 103.7(9) . . ?
C37 N6 Co1 127.8(8) . . ?
C38 N6 Co1 128.4(7) . . ?
C39 C38 N6 105.6(10) . . ?
C39 C38 H38 127.2 . . ?
N6 C38 H38 127.2 . . ?
C38 C39 N5 109.9(10) . . ?
C38 C39 H39 125.0 . . ?
N5 C39 H39 125.0 . . ?
C32 C40 H40A 109.5 . . ?
C32 C40 H40B 109.5 . . ?
H40A C40 H40B 109.5 . . ?
C32 C40 H40C 109.5 . . ?
H40A C40 H40C 109.5 . . ?
H40B C40 H40C 109.5 . . ?
C34 C41 H41A 109.5 . . ?
C34 C41 H41B 109.5 . . ?
H41A C41 H41B 109.5 . . ?
C34 C41 H41C 109.5 . . ?
H41A C41 H41C 109.5 . . ?
H41B C41 H41C 109.5 . . ?
C33 C42 C43 117.6(8) . . ?
C33 C42 H42A 107.9 . . ?
C43 C42 H42A 107.9 . . ?
C33 C42 H42B 107.9 . . ?
C43 C42 H42B 107.9 . . ?
H42A C42 H42B 107.2 . . ?
C44 C43 C48 120.6(9) . . ?
C44 C43 C42 117.9(9) . . ?
C48 C43 C42 121.2(8) . . ?
C43 C44 C45 119.5(9) . . ?
C43 C44 C49 121.6(10) . . ?
C45 C44 C49 118.9(9) . . ?
C44 C45 C46 119.2(9) . . ?
C44 C45 C50 119.6(9) . . ?
C46 C45 C50 121.2(9) . . ?
C47 C46 C45 121.8(9) . . ?
C47 C46 C54 119.9(9) . . ?
C45 C46 C54 118.3(9) . . ?
C46 C47 C48 118.8(9) . . ?
C46 C47 C56 119.8(9) . . ?
C48 C47 C56 120.2(9) . . ?
C43 C48 C47 119.1(9) . . ?
C43 C48 C55 121.2(9) . . ?
C47 C48 C55 119.7(9) . . ?
C44 C49 H49A 109.5 . . ?
C44 C49 H49B 109.4 . . ?
H49A C49 H49B 109.5 . . ?
C44 C49 H49C 109.5 . . ?
H49A C49 H49C 109.5 . . ?
H49B C49 H49C 109.5 . . ?
N7 C50 C45 111.0(9) . . ?
N7 C50 H50A 109.4 . . ?
C45 C50 H50A 109.5 . . ?
N7 C50 H50B 109.4 . . ?
C45 C50 H50B 109.4 . . ?
H50A C50 H50B 108.0 . . ?
C51 N7 C53 107.9(9) . . ?
C51 N7 C50 128.4(8) . . ?
C53 N7 C50 123.4(9) . . ?
N8 C51 N7 112.1(8) . . ?
N8 C51 H51 123.9 . . ?
N7 C51 H51 123.9 . . ?
C51 N8 C52 105.9(10) . . ?
C51 N8 Co2 125.1(7) . . ?
C52 N8 Co2 128.9(8) . . ?
C53 C52 N8 109.3(10) . . ?
C53 C52 H52 125.4 . . ?
N8 C52 H52 125.4 . . ?
N7 C53 C52 104.7(9) . . ?
N7 C53 H53 127.6 . . ?
C52 C53 H53 127.7 . . ?
C46 C54 H54A 109.5 . . ?
C46 C54 H54B 109.5 . . ?
H54A C54 H54B 109.5 . . ?
C46 C54 H54C 109.5 . . ?
H54A C54 H54C 109.5 . . ?
H54B C54 H54C 109.5 . . ?
C48 C55 H55A 109.5 . . ?
C48 C55 H55B 109.5 . . ?
H55A C55 H55B 109.5 . . ?
C48 C55 H55C 109.5 . . ?
H55A C55 H55C 109.5 . . ?
H55B C55 H55C 109.5 . . ?
C47 C56 C1 119.9(8) . . ?
C47 C56 H56A 107.3 . . ?
C1 C56 H56A 107.3 . . ?
C47 C56 H56B 107.4 . . ?
C1 C56 H56B 107.4 . . ?
H56A C56 H56B 106.9 . . ?
Cl6 C57 Cl5 111.6(18) . . ?
Cl6 C57 Cl7 106.1(18) . . ?
Cl5 C57 Cl7 109.1(16) . . ?
Cl6 C57 H57 109.9 . . ?
Cl5 C57 H57 110.0 . . ?
Cl7 C57 H57 110.0 . . ?
Cl10 C58 Cl8 107.9(16) . . ?
Cl10 C58 Cl9 109.1(13) . . ?
Cl8 C58 Cl9 107.2(13) . . ?
Cl10 C58 H58 110.8 . . ?
Cl8 C58 H58 110.8 . . ?
Cl9 C58 H58 110.8 . . ?
Cl12 C59 Cl11 112.5(8) . . ?
Cl12 C59 Cl13 111.7(8) . . ?
Cl11 C59 Cl13 111.9(8) . . ?
Cl12 C59 H59 106.7 . . ?
Cl11 C59 H59 106.7 . . ?
Cl13 C59 H59 106.8 . . ?
Cl15 C61 Cl14 107.7(9) . . ?
Cl15 C61 Cl16 106.5(8) . . ?
Cl14 C61 Cl16 105.5(8) . . ?
Cl15 C61 H61 112.2 . . ?
Cl14 C61 H61 112.3 . . ?
Cl16 C61 H61 112.2 . . ?

loop_
_geom_bond_atom_site_label_1
_geom_bond_atom_site_label_2
_geom_bond_distance
_geom_bond_site_symmetry_2
_geom_bond_publ_flag
Co1 N2 1.933(9) . ?
Co1 N6 1.943(9) . ?
Co1 Cl1 2.324(3) . ?
Co1 Cl2 2.354(3) . ?
Co2 N4 1.946(9) . ?
Co2 N8 1.954(11) . ?
Co2 Cl4 2.323(3) . ?
Co2 Cl3 2.323(3) . ?
C1 C6 1.399(14) . ?
C1 C2 1.426(13) . ?
C1 C56 1.542(13) . ?
C2 C3 1.381(14) . ?
C2 C7 1.532(15) . ?
C3 C4 1.436(15) . ?
C3 C8 1.511(14) . ?
C4 C5 1.375(14) . ?
C4 C12 1.486(15) . ?
C5 C6 1.423(14) . ?
C5 C14 1.518(14) . ?
C6 C13 1.530(13) . ?
C7 H7A 0.9800 . ?
C7 H7B 0.9800 . ?
C7 H7C 0.9800 . ?
C8 N1 1.399(15) . ?
C8 H8A 0.9900 . ?
C8 H8B 0.9900 . ?
N1 C11 1.350(13) . ?
N1 C9 1.373(14) . ?
C9 N2 1.339(14) . ?
C9 H9 0.9500 . ?
N2 C10 1.403(14) . ?
C10 C11 1.344(16) . ?
C10 H10 0.9500 . ?
C11 H11 0.9500 . ?
C12 H12A 0.9800 . ?
C12 H12B 0.9800 . ?
C12 H12C 0.9800 . ?
C13 H13A 0.9800 . ?
C13 H13B 0.9800 . ?
C13 H13C 0.9800 . ?
C14 C15 1.513(13) . ?
C14 H14A 0.9900 . ?
C14 H14B 0.9900 . ?
C15 C16 1.374(14) . ?
C15 C20 1.425(14) . ?
C16 C17 1.432(14) . ?
C16 C21 1.564(15) . ?
C17 C18 1.389(16) . ?
C17 C22 1.448(15) . ?
C18 C19 1.387(15) . ?
C18 C26 1.530(15) . ?
C19 C20 1.403(13) . ?
C19 C28 1.555(15) . ?
C20 C27 1.503(15) . ?
C21 H21A 0.9800 . ?
C21 H21B 0.9800 . ?
C21 H21C 0.9800 . ?
C22 N3 1.476(14) . ?
C22 H22A 0.9900 . ?
C22 H22B 0.9900 . ?
N3 C25 1.362(14) . ?
N3 C23 1.371(14) . ?
C23 N4 1.308(14) . ?
C23 H23 0.9500 . ?
N4 C24 1.382(16) . ?
C24 C25 1.329(17) . ?
C24 H24 0.9500 . ?
C25 H25 0.9500 . ?
C26 H26A 0.9800 . ?
C26 H26B 0.9800 . ?
C26 H26C 0.9800 . ?
C27 H27A 0.9800 . ?
C27 H27B 0.9800 . ?
C27 H27C 0.9800 . ?
C28 C29 1.509(14) . ?
C28 H28A 0.9900 . ?
C28 H28B 0.9900 . ?
C29 C30 1.398(14) . ?
C29 C34 1.440(13) . ?
C30 C31 1.436(15) . ?
C30 C35 1.516(14) . ?
C31 C32 1.393(14) . ?
C31 C36 1.489(14) . ?
C32 C33 1.387(14) . ?
C32 C40 1.549(16) . ?
C33 C34 1.416(14) . ?
C33 C42 1.537(14) . ?
C34 C41 1.496(15) . ?
C35 H35A 0.9800 . ?
C35 H35B 0.9800 . ?
C35 H35C 0.9800 . ?
C36 N5 1.463(13) . ?
C36 H36A 0.9900 . ?
C36 H36B 0.9900 . ?
N5 C37 1.302(13) . ?
N5 C39 1.377(15) . ?
C37 N6 1.321(14) . ?
C37 H37 0.9500 . ?
N6 C38 1.444(16) . ?
C38 C39 1.358(17) . ?
C38 H38 0.9500 . ?
C39 H39 0.9500 . ?
C40 H40A 0.9800 . ?
C40 H40B 0.9800 . ?
C40 H40C 0.9800 . ?
C41 H41A 0.9800 . ?
C41 H41B 0.9800 . ?
C41 H41C 0.9800 . ?
C42 C43 1.561(14) . ?
C42 H42A 0.9900 . ?
C42 H42B 0.9900 . ?
C43 C44 1.402(13) . ?
C43 C48 1.417(14) . ?
C44 C45 1.421(15) . ?
C44 C49 1.449(16) . ?
C45 C46 1.420(14) . ?
C45 C50 1.522(14) . ?
C46 C47 1.378(14) . ?
C46 C54 1.548(15) . ?
C47 C48 1.443(15) . ?
C47 C56 1.503(14) . ?
C48 C55 1.498(15) . ?
C49 H49A 0.9800 . ?
C49 H49B 0.9800 . ?
C49 H49C 0.9800 . ?
C50 N7 1.476(15) . ?
C50 H50A 0.9900 . ?
C50 H50B 0.9900 . ?
N7 C51 1.350(14) . ?
N7 C53 1.369(13) . ?
C51 N8 1.290(15) . ?
C51 H51 0.9500 . ?
N8 C52 1.386(13) . ?
C52 C53 1.386(17) . ?
C52 H52 0.9500 . ?
C53 H53 0.9500 . ?
C54 H54A 0.9800 . ?
C54 H54B 0.9800 . ?
C54 H54C 0.9800 . ?
C55 H55A 0.9800 . ?
C55 H55B 0.9800 . ?
C55 H55C 0.9800 . ?
C56 H56A 0.9900 . ?
C56 H56B 0.9900 . ?
C57 Cl6 1.66(3) . ?
C57 Cl5 1.82(4) . ?
C57 Cl7 1.93(3) . ?
C57 H57 1.0000 . ?
C58 Cl10 1.729(19) . ?
C58 Cl8 1.731(19) . ?
C58 Cl9 1.732(18) . ?
C58 H58 1.0000 . ?
C59 Cl12 1.715(13) . ?
C59 Cl11 1.729(13) . ?
C59 Cl13 1.741(13) . ?
C59 H59 1.0000 . ?
C61 Cl15 1.712(14) . ?
C61 Cl14 1.755(14) . ?
C61 Cl16 1.785(14) . ?
C61 H61 1.0000 . ?
